data_4339280
loop_
_publ_author_name
'Austria, Cristina'
'Zhang, Jian'
'Valle, Henry'
'Zhang, Qichun'
'Chew, Emily'
'Nguyen, Dan-Tam'
'Gu, J. Y.'
'Feng, Pingyun'
'Bu, Xianhui'

_publ_section_title
;
 Amine-controlled assembly of metal-sulfite architecture from 1D chains to
 3D framework.
;
_journal_issue 16
_journal_name_full 'Inorganic chemistry'
_journal_page_first 6283
_journal_page_last 6290
_journal_paper_doi 10.1021/ic070325h
_journal_volume 46
_journal_year 2007
_chemical_formula_sum 'C5 H5 N O3 S Zn'
_chemical_formula_weight 224.53
_chemical_name_systematic
; 
 ? 
;
_space_group_IT_number 14
_symmetry_cell_setting monoclinic
_symmetry_space_group_name_Hall '-P 2ybc'
_symmetry_space_group_name_H-M 'P 1 21/c 1'
_atom_sites_solution_hydrogens geom
_atom_sites_solution_primary direct
_atom_sites_solution_secondary difmap
_audit_creation_method SHELXL-97
_cell_angle_alpha 90.00
_cell_angle_beta 96.395(4)
_cell_angle_gamma 90.00
_cell_formula_units_Z 4
_cell_length_a 4.9404(3)
_cell_length_b 8.7820(5)
_cell_length_c 17.1114(9)
_cell_measurement_reflns_used 1759
_cell_measurement_temperature 273(2)
_cell_measurement_theta_max 20.11
_cell_measurement_theta_min 2.40
_cell_volume 737.79(7)
_computing_cell_refinement 'Bruker SMART'
_computing_data_collection 'Bruker SMART'
_computing_data_reduction 'Bruker SAINT'
_computing_molecular_graphics 'Bruker SHELXTL'
_computing_publication_material 'Bruker SHELXTL'
_computing_structure_refinement 'SHELXL-97 (Sheldrick, 1997)'
_computing_structure_solution 'SHELXS-97 (Sheldrick, 1990)'
_diffrn_ambient_temperature 273(2)
_diffrn_measured_fraction_theta_full 0.997
_diffrn_measured_fraction_theta_max 0.997
_diffrn_measurement_device_type 'CCD area detector'
_diffrn_measurement_method 'phi and omega scans'
_diffrn_radiation_monochromator graphite
_diffrn_radiation_source 'fine-focus sealed tube'
_diffrn_radiation_type MoK\a
_diffrn_radiation_wavelength 0.71073
_diffrn_reflns_av_R_equivalents 0.0563
_diffrn_reflns_av_sigmaI/netI 0.0390
_diffrn_reflns_limit_h_max 4
_diffrn_reflns_limit_h_min -4
_diffrn_reflns_limit_k_max 8
_diffrn_reflns_limit_k_min -8
_diffrn_reflns_limit_l_max 16
_diffrn_reflns_limit_l_min -16
_diffrn_reflns_number 6395
_diffrn_reflns_theta_full 20.61
_diffrn_reflns_theta_max 20.61
_diffrn_reflns_theta_min 2.40
_exptl_absorpt_coefficient_mu 3.562
_exptl_absorpt_correction_type none
_exptl_crystal_density_diffrn 2.021
_exptl_crystal_density_meas 0
_exptl_crystal_density_method 'not measured'
_exptl_crystal_F_000 448
_refine_diff_density_max 0.350
_refine_diff_density_min -0.419
_refine_diff_density_rms 0.091
_refine_ls_extinction_method none
_refine_ls_goodness_of_fit_ref 1.095
_refine_ls_hydrogen_treatment constr
_refine_ls_matrix_type full
_refine_ls_number_parameters 100
_refine_ls_number_reflns 745
_refine_ls_number_restraints 0
_refine_ls_restrained_S_all 1.095
_refine_ls_R_factor_all 0.0627
_refine_ls_R_factor_gt 0.0331
_refine_ls_shift/su_max 0.000
_refine_ls_shift/su_mean 0.000
_refine_ls_structure_factor_coef Fsqd
_refine_ls_weighting_details 'calc w=1/[\s^2^(Fo^2^)+(0.0521P)^2^+0.5894P] where P=(Fo^2^+2Fc^2^)/3'
_refine_ls_weighting_scheme calc
_refine_ls_wR_factor_gt 0.0760
_refine_ls_wR_factor_ref 0.0935
_reflns_number_gt 556
_reflns_number_total 745
_reflns_threshold_expression >2sigma(I)
_cod_data_source_file ic070325h-file003.cif
_cod_data_source_block a
_cod_depositor_comments
;
The following automatic conversions were performed:

'_symmetry_cell_setting' value 'Monoclinic' changed to 'monoclinic'
according to
/usr/data/users/saulius/automatic-downloads/retrospective/ACS/lib/dictionaries/cif_core.dic
dictionary named 'cif_core.dic' version 2.4.2 from 2011-04-26.

Automatic conversion script
Id: cif_fix_values 2281 2013-09-26 08:29:07Z andrius 
;
_cod_original_sg_symbol_H-M P2(1)/c
_cod_database_code 4339280

loop_
_symmetry_equiv_pos_as_xyz
'x, y, z'
'-x, y+1/2, -z+1/2'
'-x, -y, -z'
'x, -y-1/2, z-1/2'

loop_
_atom_site_label
_atom_site_type_symbol
_atom_site_fract_x
_atom_site_fract_y
_atom_site_fract_z
_atom_site_U_iso_or_equiv
_atom_site_adp_type
_atom_site_occupancy
_atom_site_symmetry_multiplicity
_atom_site_calc_flag
_atom_site_refinement_flags
Zn1 Zn 0.20452(18) 0.43380(10) 0.41748(5) 0.0406(4) Uani 1 1 d .
S1 S 0.2765(4) 0.7301(2) 0.51451(11) 0.0387(6) Uani 1 1 d .
O1 O 0.2467(10) 0.6506(6) 0.4356(3) 0.0487(15) Uani 1 1 d .
O2 O 0.5806(9) 0.7381(5) 0.5401(3) 0.0458(14) Uani 1 1 d .
O3 O 0.1771(10) 0.6122(6) 0.5712(3) 0.0485(15) Uani 1 1 d .
N1 N 0.2181(14) 0.4266(7) 0.2980(3) 0.0411(17) Uani 1 1 d .
C1 C 0.3947(17) 0.3405(10) 0.2650(5) 0.052(2) Uani 1 1 d .
H1A H 0.5181 0.2821 0.2973 0.063 Uiso 1 1 calc R
C2 C 0.0463(19) 0.5097(10) 0.2503(5) 0.058(2) Uani 1 1 d .
H2A H -0.0776 0.5709 0.2729 0.069 Uiso 1 1 calc R
C3 C 0.040(2) 0.5111(11) 0.1692(5) 0.065(3) Uani 1 1 d .
H3A H -0.0828 0.5722 0.1383 0.078 Uiso 1 1 calc R
C4 C 0.221(2) 0.4191(11) 0.1361(5) 0.058(3) Uani 1 1 d .
H4A H 0.2205 0.4141 0.0818 0.070 Uiso 1 1 calc R
C5 C 0.4022(19) 0.3343(10) 0.1852(5) 0.061(3) Uani 1 1 d .
H5A H 0.5296 0.2729 0.1643 0.074 Uiso 1 1 calc R

loop_
_atom_site_aniso_label
_atom_site_aniso_U_11
_atom_site_aniso_U_22
_atom_site_aniso_U_33
_atom_site_aniso_U_23
_atom_site_aniso_U_13
_atom_site_aniso_U_12
Zn1 0.0369(7) 0.0577(7) 0.0290(6) -0.0022(5) 0.0113(4) -0.0038(5)
S1 0.0363(14) 0.0476(13) 0.0333(12) -0.0008(10) 0.0083(10) 0.0014(10)
O1 0.067(4) 0.050(3) 0.031(3) -0.003(3) 0.011(3) -0.012(3)
O2 0.028(3) 0.060(4) 0.050(3) 0.008(3) 0.006(2) -0.004(3)
O3 0.037(3) 0.076(4) 0.033(3) 0.007(3) 0.005(2) -0.002(3)
N1 0.043(5) 0.052(4) 0.029(4) 0.000(4) 0.010(4) 0.002(4)
C1 0.048(6) 0.070(6) 0.040(6) -0.007(5) 0.015(5) 0.012(5)
C2 0.061(7) 0.072(6) 0.042(6) -0.006(5) 0.013(5) 0.018(5)
C3 0.072(7) 0.083(7) 0.040(6) 0.007(5) 0.007(6) 0.004(6)
C4 0.066(7) 0.084(7) 0.027(5) -0.006(5) 0.015(5) -0.023(6)
C5 0.065(7) 0.079(7) 0.043(6) -0.014(5) 0.018(5) 0.003(5)

loop_
_atom_type_symbol
_atom_type_description
_atom_type_scat_dispersion_real
_atom_type_scat_dispersion_imag
_atom_type_scat_source
O O 0.0106 0.0060 'International Tables Vol C Tables 4.2.6.8 and 6.1.1.4'
S S 0.1246 0.1234 'International Tables Vol C Tables 4.2.6.8 and 6.1.1.4'
Zn Zn 0.2839 1.4301 'International Tables Vol C Tables 4.2.6.8 and 6.1.1.4'
C C 0.0033 0.0016 'International Tables Vol C Tables 4.2.6.8 and 6.1.1.4'
N N 0.0061 0.0033 'International Tables Vol C Tables 4.2.6.8 and 6.1.1.4'
H H 0.0000 0.0000 'International Tables Vol C Tables 4.2.6.8 and 6.1.1.4'

loop_
_geom_angle_atom_site_label_1
_geom_angle_atom_site_label_2
_geom_angle_atom_site_label_3
_geom_angle
_geom_angle_site_symmetry_1
_geom_angle_site_symmetry_3
O1 Zn1 O2 131.4(2) . 3_666
O1 Zn1 O3 105.9(2) . 3_566
O2 Zn1 O3 107.2(2) 3_666 3_566
O1 Zn1 N1 100.1(2) . .
O2 Zn1 N1 105.7(2) 3_666 .
O3 Zn1 N1 103.3(2) 3_566 .
O1 S1 O2 105.9(3) . .
O1 S1 O3 104.3(3) . .
O2 S1 O3 103.0(3) . .
S1 O1 Zn1 126.5(3) . .
S1 O2 Zn1 123.7(3) . 3_666
S1 O3 Zn1 125.5(3) . 3_566
C1 N1 C2 117.3(7) . .
C1 N1 Zn1 122.5(6) . .
C2 N1 Zn1 120.3(6) . .
N1 C1 C5 122.6(8) . .
N1 C1 H1A 118.7 . .
C5 C1 H1A 118.7 . .
N1 C2 C3 124.2(8) . .
N1 C2 H2A 117.9 . .
C3 C2 H2A 117.9 . .
C4 C3 C2 117.7(9) . .
C4 C3 H3A 121.1 . .
C2 C3 H3A 121.1 . .
C3 C4 C5 118.4(8) . .
C3 C4 H4A 120.8 . .
C5 C4 H4A 120.8 . .
C1 C5 C4 119.9(8) . .
C1 C5 H5A 120.1 . .
C4 C5 H5A 120.1 . .

loop_
_geom_bond_atom_site_label_1
_geom_bond_atom_site_label_2
_geom_bond_distance
_geom_bond_site_symmetry_2
Zn1 O1 1.937(5) .
Zn1 O2 1.939(5) 3_666
Zn1 O3 1.959(5) 3_566
Zn1 N1 2.055(6) .
S1 O1 1.512(5) .
S1 O2 1.519(5) .
S1 O3 1.537(5) .
O2 Zn1 1.939(5) 3_666
O3 Zn1 1.959(5) 3_566
N1 C1 1.327(9) .
N1 C2 1.328(10) .
C1 C5 1.371(10) .
C1 H1A 0.9300 .
C2 C3 1.384(11) .
C2 H2A 0.9300 .
C3 C4 1.373(12) .
C3 H3A 0.9300 .
C4 C5 1.378(11) .
C4 H4A 0.9300 .
C5 H5A 0.9300 .
